data_4082296
loop_
_publ_author_name
'Sgro, Michael J.'
'Dahcheh, Fatme'
'Stephan, Douglas W.'

_publ_section_title
;
 Synthesis and Reactivity of Ruthenium Hydride Complexes Containing a
 Tripodal Aminophosphine Ligand
;
_journal_issue 2
_journal_name_full Organometallics
_journal_page_first 578
_journal_paper_doi 10.1021/om4011388
_journal_volume 33
_journal_year 2014
_chemical_formula_sum 'C24 H57 N4 P3 Ru'
_chemical_formula_weight 595.72
_space_group_IT_number 19
_symmetry_cell_setting orthorhombic
_symmetry_space_group_name_Hall 'P 2ac 2ab'
_symmetry_space_group_name_H-M 'P 21 21 21'
_atom_sites_solution_hydrogens geom
_atom_sites_solution_primary direct
_atom_sites_solution_secondary difmap
_audit_creation_method SHELXL-97
_cell_angle_alpha 90.00
_cell_angle_beta 90.00
_cell_angle_gamma 90.00
_cell_formula_units_Z 4
_cell_length_a 10.0479(5)
_cell_length_b 15.2051(8)
_cell_length_c 19.4815(8)
_cell_measurement_reflns_used 4839
_cell_measurement_temperature 223(2)
_cell_measurement_theta_max 21.66
_cell_measurement_theta_min 2.28
_cell_volume 2976.4(2)
_computing_cell_refinement 'Bruker SMART'
_computing_data_collection 'Bruker SMART'
_computing_data_reduction 'Bruker SAINT'
_computing_molecular_graphics 'Bruker SHELXTL'
_computing_publication_material 'Bruker SHELXTL'
_computing_structure_refinement 'SHELXL-97 (Sheldrick, 1997)'
_computing_structure_solution 'SHELXS-97 (Sheldrick, 1990)'
_diffrn_ambient_temperature 223(2)
_diffrn_measured_fraction_theta_full 1.000
_diffrn_measured_fraction_theta_max 1.000
_diffrn_measurement_device_type 'CCD area detector'
_diffrn_measurement_method 'phi and omega scans'
_diffrn_radiation_monochromator graphite
_diffrn_radiation_source 'fine-focus sealed tube'
_diffrn_radiation_type MoK\a
_diffrn_radiation_wavelength 0.71073
_diffrn_reflns_av_R_equivalents 0.1012
_diffrn_reflns_av_sigmaI/netI 0.0677
_diffrn_reflns_limit_h_max 11
_diffrn_reflns_limit_h_min -11
_diffrn_reflns_limit_k_max 18
_diffrn_reflns_limit_k_min -18
_diffrn_reflns_limit_l_max 23
_diffrn_reflns_limit_l_min -22
_diffrn_reflns_number 36713
_diffrn_reflns_theta_full 25.00
_diffrn_reflns_theta_max 25.00
_diffrn_reflns_theta_min 2.09
_exptl_absorpt_coefficient_mu 0.707
_exptl_absorpt_correction_T_max 0.7456
_exptl_absorpt_correction_T_min 0.6433
_exptl_absorpt_correction_type multi-scan
_exptl_absorpt_process_details sadabs
_exptl_crystal_colour yellow
_exptl_crystal_density_diffrn 1.329
_exptl_crystal_density_method 'not measured'
_exptl_crystal_description irregular
_exptl_crystal_F_000 1272
_exptl_crystal_size_max 0.10
_exptl_crystal_size_mid 0.08
_exptl_crystal_size_min 0.08
_refine_diff_density_max 0.592
_refine_diff_density_min -0.629
_refine_diff_density_rms 0.079
_refine_ls_abs_structure_details 'Flack H D (1983), Acta Cryst. A39, 876-881'
_refine_ls_abs_structure_Flack 0.25(5)
_refine_ls_extinction_method none
_refine_ls_goodness_of_fit_ref 1.015
_refine_ls_hydrogen_treatment mixed
_refine_ls_matrix_type full
_refine_ls_number_parameters 293
_refine_ls_number_reflns 5229
_refine_ls_number_restraints 0
_refine_ls_restrained_S_all 1.015
_refine_ls_R_factor_all 0.0660
_refine_ls_R_factor_gt 0.0430
_refine_ls_shift/su_max 0.000
_refine_ls_shift/su_mean 0.000
_refine_ls_structure_factor_coef Fsqd
_refine_ls_weighting_details 'calc w=1/[\s^2^(Fo^2^)+(0.0510P)^2^+0.6135P] where P=(Fo^2^+2Fc^2^)/3'
_refine_ls_weighting_scheme calc
_refine_ls_wR_factor_gt 0.0903
_refine_ls_wR_factor_ref 0.1006
_reflns_number_gt 4131
_reflns_number_total 5229
_reflns_threshold_expression >2sigma(I)
_cod_data_source_file om4011388_si_002.cif
_cod_data_source_block mjs093_0m_compound_9
_cod_depositor_comments
;
The following automatic conversions were performed:

'_symmetry_cell_setting' value 'Orthorhombic' changed to
'orthorhombic' according to
/usr/data/users/saulius/automatic-downloads/current/ACS/lib/dictionaries/cif_core.dic
dictionary named 'cif_core.dic' version 2.4.2 from 2011-04-26.

Automatic conversion script
Id: cif_fix_values 2281 2013-09-26 08:29:07Z andrius 
;
_cod_original_sg_symbol_H-M P2(1)2(1)2(1)
_cod_database_code 4082296

loop_
_symmetry_equiv_pos_as_xyz
'x, y, z'
'-x+1/2, -y, z+1/2'
'-x, y+1/2, -z+1/2'
'x+1/2, -y+1/2, -z'

loop_
_atom_site_label
_atom_site_type_symbol
_atom_site_fract_x
_atom_site_fract_y
_atom_site_fract_z
_atom_site_U_iso_or_equiv
_atom_site_adp_type
_atom_site_occupancy
_atom_site_symmetry_multiplicity
_atom_site_calc_flag
_atom_site_refinement_flags
Ru1 Ru 0.69569(4) 0.49466(3) 0.119488(19) 0.02655(12) Uani 1 1 d .
P1 P 0.88822(15) 0.55787(9) 0.08219(7) 0.0315(4) Uani 1 1 d .
P2 P 0.61404(17) 0.42254(10) 0.02788(8) 0.0372(4) Uani 1 1 d .
P3 P 0.53336(14) 0.51695(10) 0.19855(7) 0.0321(4) Uani 1 1 d .
N1 N 1.0226(4) 0.4904(3) 0.0837(2) 0.0392(11) Uani 1 1 d .
H1A H 1.0995 0.5116 0.0715 0.047 Uiso 1 1 calc R
N2 N 0.6009(6) 0.3136(3) 0.0470(2) 0.0504(15) Uani 1 1 d .
H2A H 0.5813 0.2769 0.0143 0.060 Uiso 1 1 calc R
N3 N 0.6827(5) 0.5367(3) 0.2319(2) 0.0356(11) Uani 1 1 d .
N4 N 0.8000(5) 0.3753(3) 0.1703(2) 0.0315(10) Uani 1 1 d .
C1 C 0.9595(7) 0.6517(4) 0.1315(3) 0.0449(16) Uani 1 1 d .
H1B H 1.0481 0.6648 0.1117 0.054 Uiso 1 1 calc R
C2 C 0.8992(6) 0.6025(4) -0.0073(3) 0.0406(15) Uani 1 1 d .
H2B H 0.8979 0.5497 -0.0370 0.049 Uiso 1 1 calc R
C3 C 0.6924(7) 0.4128(4) -0.0594(3) 0.0475(16) Uani 1 1 d .
H3A H 0.7016 0.4733 -0.0776 0.057 Uiso 1 1 calc R
C4 C 0.4378(7) 0.4578(5) 0.0076(4) 0.066(2) Uani 1 1 d .
H4A H 0.4081 0.4820 0.0523 0.080 Uiso 1 1 calc R
C5 C 0.4265(6) 0.4486(4) 0.2573(3) 0.0437(16) Uani 1 1 d .
H5A H 0.4807 0.3970 0.2707 0.052 Uiso 1 1 calc R
C6 C 0.4434(6) 0.6244(4) 0.1999(3) 0.0450(16) Uani 1 1 d .
H6A H 0.3904 0.6261 0.2428 0.054 Uiso 1 1 calc R
C7 C 1.0148(6) 0.3987(4) 0.1046(3) 0.0415(16) Uani 1 1 d .
H7A H 1.1054 0.3750 0.1069 0.050 Uiso 1 1 calc R
H7B H 0.9673 0.3659 0.0689 0.050 Uiso 1 1 calc R
C8 C 0.9465(6) 0.3816(4) 0.1731(3) 0.0387(16) Uani 1 1 d .
H8A H 0.9815 0.3266 0.1922 0.046 Uiso 1 1 calc R
H8B H 0.9705 0.4290 0.2048 0.046 Uiso 1 1 calc R
C9 C 0.6211(6) 0.2797(4) 0.1158(3) 0.0438(16) Uani 1 1 d .
H9A H 0.5948 0.2176 0.1169 0.053 Uiso 1 1 calc R
H9B H 0.5631 0.3117 0.1476 0.053 Uiso 1 1 calc R
C10 C 0.7652(6) 0.2876(4) 0.1406(3) 0.0410(16) Uani 1 1 d .
H10A H 0.7814 0.2423 0.1754 0.049 Uiso 1 1 calc R
H10B H 0.8247 0.2757 0.1018 0.049 Uiso 1 1 calc R
C11 C 0.7447(6) 0.4684(4) 0.2731(3) 0.0392(16) Uani 1 1 d .
H11A H 0.6971 0.4653 0.3170 0.047 Uiso 1 1 calc R
H11B H 0.8361 0.4868 0.2832 0.047 Uiso 1 1 calc R
C12 C 0.7498(6) 0.3763(4) 0.2429(3) 0.0368(15) Uani 1 1 d .
H12A H 0.8080 0.3396 0.2713 0.044 Uiso 1 1 calc R
H12B H 0.6604 0.3506 0.2441 0.044 Uiso 1 1 calc R
C13 C 0.9803(8) 0.6269(5) 0.2068(3) 0.061(2) Uani 1 1 d .
H13A H 1.0171 0.6768 0.2314 0.092 Uiso 1 1 calc R
H13B H 1.0413 0.5776 0.2097 0.092 Uiso 1 1 calc R
H13C H 0.8956 0.6106 0.2270 0.092 Uiso 1 1 calc R
C14 C 0.8761(8) 0.7361(4) 0.1267(4) 0.069(2) Uani 1 1 d .
H14A H 0.9188 0.7824 0.1528 0.104 Uiso 1 1 calc R
H14B H 0.7879 0.7252 0.1451 0.104 Uiso 1 1 calc R
H14C H 0.8688 0.7539 0.0790 0.104 Uiso 1 1 calc R
C15 C 0.7810(7) 0.6570(4) -0.0315(3) 0.0539(19) Uani 1 1 d .
H15A H 0.7961 0.6763 -0.0783 0.081 Uiso 1 1 calc R
H15B H 0.7707 0.7079 -0.0020 0.081 Uiso 1 1 calc R
H15C H 0.7008 0.6215 -0.0297 0.081 Uiso 1 1 calc R
C16 C 1.0311(7) 0.6488(4) -0.0251(4) 0.059(2) Uani 1 1 d .
H16A H 1.0281 0.6693 -0.0722 0.089 Uiso 1 1 calc R
H16B H 1.1042 0.6077 -0.0196 0.089 Uiso 1 1 calc R
H16C H 1.0440 0.6985 0.0054 0.089 Uiso 1 1 calc R
C17 C 0.6132(9) 0.3597(4) -0.1133(3) 0.079(2) Uani 1 1 d .
H17A H 0.6619 0.3590 -0.1563 0.118 Uiso 1 1 calc R
H17B H 0.5269 0.3869 -0.1203 0.118 Uiso 1 1 calc R
H17C H 0.6011 0.2999 -0.0971 0.118 Uiso 1 1 calc R
C18 C 0.8320(8) 0.3749(4) -0.0539(3) 0.058(2) Uani 1 1 d .
H18A H 0.8710 0.3708 -0.0993 0.087 Uiso 1 1 calc R
H18B H 0.8277 0.3168 -0.0335 0.087 Uiso 1 1 calc R
H18C H 0.8863 0.4129 -0.0254 0.087 Uiso 1 1 calc R
C19 C 0.4356(7) 0.5396(5) -0.0381(4) 0.071(2) Uani 1 1 d .
H19A H 0.3441 0.5570 -0.0465 0.106 Uiso 1 1 calc R
H19B H 0.4787 0.5265 -0.0815 0.106 Uiso 1 1 calc R
H19C H 0.4825 0.5872 -0.0154 0.106 Uiso 1 1 calc R
C20 C 0.3361(8) 0.3958(5) -0.0068(6) 0.098(3) Uani 1 1 d .
H20A H 0.2527 0.4264 -0.0142 0.147 Uiso 1 1 calc R
H20B H 0.3269 0.3557 0.0317 0.147 Uiso 1 1 calc R
H20C H 0.3593 0.3628 -0.0477 0.147 Uiso 1 1 calc R
C21 C 0.3065(7) 0.4131(5) 0.2198(4) 0.070(2) Uani 1 1 d .
H21A H 0.2538 0.3775 0.2509 0.104 Uiso 1 1 calc R
H21B H 0.3356 0.3774 0.1814 0.104 Uiso 1 1 calc R
H21C H 0.2531 0.4617 0.2030 0.104 Uiso 1 1 calc R
C22 C 0.3856(7) 0.4944(6) 0.3241(3) 0.080(2) Uani 1 1 d .
H22A H 0.3320 0.4547 0.3515 0.120 Uiso 1 1 calc R
H22B H 0.3342 0.5467 0.3134 0.120 Uiso 1 1 calc R
H22C H 0.4646 0.5110 0.3496 0.120 Uiso 1 1 calc R
C23 C 0.3454(8) 0.6321(4) 0.1402(5) 0.081(3) Uani 1 1 d .
H23A H 0.2999 0.6883 0.1426 0.121 Uiso 1 1 calc R
H23B H 0.2807 0.5848 0.1429 0.121 Uiso 1 1 calc R
H23C H 0.3934 0.6280 0.0971 0.121 Uiso 1 1 calc R
C24 C 0.5356(8) 0.7021(4) 0.2015(5) 0.080(3) Uani 1 1 d .
H24A H 0.4838 0.7559 0.2031 0.120 Uiso 1 1 calc R
H24B H 0.5906 0.7020 0.1606 0.120 Uiso 1 1 calc R
H24C H 0.5919 0.6986 0.2419 0.120 Uiso 1 1 calc R
H25 H 0.638(5) 0.577(3) 0.090(2) 0.041(16) Uiso 1 1 d .

loop_
_atom_site_aniso_label
_atom_site_aniso_U_11
_atom_site_aniso_U_22
_atom_site_aniso_U_33
_atom_site_aniso_U_23
_atom_site_aniso_U_13
_atom_site_aniso_U_12
Ru1 0.0288(2) 0.0245(2) 0.02631(19) 0.0050(2) 0.00110(19) 0.0003(3)
P1 0.0344(9) 0.0270(8) 0.0330(8) -0.0005(6) 0.0043(7) -0.0014(7)
P2 0.0459(10) 0.0324(8) 0.0334(8) 0.0082(7) -0.0096(8) -0.0110(8)
P3 0.0338(8) 0.0328(9) 0.0298(7) 0.0056(7) 0.0042(6) 0.0001(7)
N1 0.032(2) 0.035(3) 0.051(3) 0.003(3) 0.009(2) -0.003(3)
N2 0.083(4) 0.035(3) 0.033(3) 0.005(2) -0.014(3) -0.022(3)
N3 0.040(3) 0.037(3) 0.030(2) 0.000(2) 0.004(2) 0.000(2)
N4 0.034(3) 0.025(2) 0.035(3) 0.0047(19) -0.004(2) 0.000(3)
C1 0.050(4) 0.039(3) 0.046(4) -0.008(3) 0.011(3) -0.013(3)
C2 0.052(4) 0.029(3) 0.040(4) 0.006(3) 0.010(3) -0.005(3)
C3 0.081(5) 0.029(3) 0.032(3) 0.003(2) -0.009(4) -0.014(4)
C4 0.057(5) 0.067(5) 0.076(5) 0.025(4) -0.028(4) -0.020(4)
C5 0.031(4) 0.047(4) 0.053(4) 0.019(3) 0.007(3) -0.005(3)
C6 0.046(4) 0.041(4) 0.048(4) 0.009(3) 0.020(3) 0.008(3)
C7 0.043(4) 0.035(3) 0.047(4) 0.002(3) 0.005(3) 0.015(3)
C8 0.038(4) 0.037(4) 0.042(4) 0.005(3) -0.001(3) 0.001(3)
C9 0.056(4) 0.032(3) 0.044(3) 0.011(3) -0.011(4) -0.017(3)
C10 0.043(4) 0.032(3) 0.048(4) 0.006(3) 0.001(3) 0.002(3)
C11 0.046(4) 0.047(4) 0.024(3) 0.005(3) 0.002(3) 0.001(3)
C12 0.032(3) 0.043(4) 0.034(3) 0.013(3) -0.001(3) -0.001(3)
C13 0.080(6) 0.056(5) 0.048(5) -0.014(4) 0.004(4) -0.028(4)
C14 0.096(6) 0.037(4) 0.075(5) -0.011(4) 0.009(5) 0.002(4)
C15 0.060(5) 0.049(4) 0.053(4) 0.022(3) 0.008(4) 0.002(4)
C16 0.063(5) 0.051(4) 0.064(5) 0.014(4) 0.028(4) -0.010(4)
C17 0.133(7) 0.060(5) 0.043(4) -0.002(4) -0.022(5) -0.024(5)
C18 0.091(7) 0.037(4) 0.045(4) -0.003(3) 0.016(4) 0.005(4)
C19 0.054(5) 0.086(6) 0.071(5) 0.040(4) -0.018(4) 0.007(4)
C20 0.052(6) 0.057(5) 0.184(10) 0.019(6) 0.011(6) -0.002(4)
C21 0.044(4) 0.070(5) 0.095(6) 0.026(4) -0.009(4) -0.021(4)
C22 0.084(5) 0.109(6) 0.046(4) 0.006(5) 0.030(4) -0.010(7)
C23 0.074(6) 0.040(4) 0.128(8) 0.003(4) -0.037(5) 0.017(4)
C24 0.086(6) 0.032(4) 0.121(7) -0.019(5) -0.002(6) 0.010(4)

loop_
_atom_type_symbol
_atom_type_description
_atom_type_scat_dispersion_real
_atom_type_scat_dispersion_imag
_atom_type_scat_source
C C 0.0033 0.0016 'International Tables Vol C Tables 4.2.6.8 and 6.1.1.4'
H H 0.0000 0.0000 'International Tables Vol C Tables 4.2.6.8 and 6.1.1.4'
N N 0.0061 0.0033 'International Tables Vol C Tables 4.2.6.8 and 6.1.1.4'
P P 0.1023 0.0942 'International Tables Vol C Tables 4.2.6.8 and 6.1.1.4'
Ru Ru -1.2594 0.8363 'International Tables Vol C Tables 4.2.6.8 and 6.1.1.4'

loop_
_geom_angle_atom_site_label_1
_geom_angle_atom_site_label_2
_geom_angle_atom_site_label_3
_geom_angle
P2 Ru1 P3 110.44(6)
P2 Ru1 P1 105.20(6)
P3 Ru1 P1 139.79(5)
P2 Ru1 N3 151.14(13)
P3 Ru1 N3 42.82(13)
P1 Ru1 N3 103.66(12)
P2 Ru1 N4 96.99(11)
P3 Ru1 N4 98.76(12)
P1 Ru1 N4 94.73(13)
N3 Ru1 N4 80.56(15)
P2 Ru1 H25 87.5(19)
P3 Ru1 H25 81.8(19)
P1 Ru1 H25 81.7(19)
N3 Ru1 H25 96.7(19)
N4 Ru1 H25 175(2)
N1 P1 C1 98.5(3)
N1 P1 C2 100.9(2)
C1 P1 C2 100.3(3)
N1 P1 Ru1 114.53(17)
C1 P1 Ru1 119.0(2)
C2 P1 Ru1 120.0(2)
N2 P2 C3 98.9(3)
N2 P2 C4 104.4(3)
C3 P2 C4 103.1(3)
N2 P2 Ru1 109.19(17)
C3 P2 Ru1 127.1(2)
C4 P2 Ru1 111.6(3)
N3 P3 C6 105.9(3)
N3 P3 C5 112.1(3)
C6 P3 C5 101.4(3)
N3 P3 Ru1 69.12(16)
C6 P3 Ru1 119.2(2)
C5 P3 Ru1 137.8(2)
C7 N1 P1 122.8(4)
C7 N1 H1A 118.6
P1 N1 H1A 118.6
C9 N2 P2 122.5(4)
C9 N2 H2A 118.8
P2 N2 H2A 118.8
C11 N3 P3 118.3(4)
C11 N3 Ru1 107.8(3)
P3 N3 Ru1 68.06(15)
C8 N4 C10 107.8(5)
C8 N4 C12 107.4(4)
C10 N4 C12 107.1(4)
C8 N4 Ru1 114.6(3)
C10 N4 Ru1 115.3(3)
C12 N4 Ru1 104.0(3)
C13 C1 C14 109.8(5)
C13 C1 P1 111.0(4)
C14 C1 P1 113.5(5)
C13 C1 H1B 107.4
C14 C1 H1B 107.4
P1 C1 H1B 107.4
C15 C2 C16 110.6(5)
C15 C2 P1 116.1(4)
C16 C2 P1 115.2(4)
C15 C2 H2B 104.5
C16 C2 H2B 104.5
P1 C2 H2B 104.5
C18 C3 C17 108.9(6)
C18 C3 P2 110.7(4)
C17 C3 P2 116.1(5)
C18 C3 H3A 106.9
C17 C3 H3A 106.9
P2 C3 H3A 106.9
C20 C4 C19 114.5(7)
C20 C4 P2 121.8(6)
C19 C4 P2 111.4(5)
C20 C4 H4A 101.8
C19 C4 H4A 101.8
P2 C4 H4A 101.8
C21 C5 C22 111.1(6)
C21 C5 P3 111.0(4)
C22 C5 P3 114.8(5)
C21 C5 H5A 106.5
C22 C5 H5A 106.5
P3 C5 H5A 106.5
C24 C6 C23 110.7(6)
C24 C6 P3 112.9(5)
C23 C6 P3 111.6(5)
C24 C6 H6A 107.1
C23 C6 H6A 107.1
P3 C6 H6A 107.1
N1 C7 C8 115.6(5)
N1 C7 H7A 108.4
C8 C7 H7A 108.4
N1 C7 H7B 108.4
C8 C7 H7B 108.4
H7A C7 H7B 107.4
N4 C8 C7 115.3(5)
N4 C8 H8A 108.4
C7 C8 H8A 108.4
N4 C8 H8B 108.4
C7 C8 H8B 108.4
H8A C8 H8B 107.5
N2 C9 C10 113.3(5)
N2 C9 H9A 108.9
C10 C9 H9A 108.9
N2 C9 H9B 108.9
C10 C9 H9B 108.9
H9A C9 H9B 107.7
N4 C10 C9 114.4(5)
N4 C10 H10A 108.7
C9 C10 H10A 108.7
N4 C10 H10B 108.7
C9 C10 H10B 108.7
H10A C10 H10B 107.6
N3 C11 C12 117.3(4)
N3 C11 H11A 108.0
C12 C11 H11A 108.0
N3 C11 H11B 108.0
C12 C11 H11B 108.0
H11A C11 H11B 107.2
N4 C12 C11 112.7(4)
N4 C12 H12A 109.1
C11 C12 H12A 109.1
N4 C12 H12B 109.1
C11 C12 H12B 109.1
H12A C12 H12B 107.8
C1 C13 H13A 109.5
C1 C13 H13B 109.5
H13A C13 H13B 109.5
C1 C13 H13C 109.5
H13A C13 H13C 109.5
H13B C13 H13C 109.5
C1 C14 H14A 109.5
C1 C14 H14B 109.5
H14A C14 H14B 109.5
C1 C14 H14C 109.5
H14A C14 H14C 109.5
H14B C14 H14C 109.5
C2 C15 H15A 109.5
C2 C15 H15B 109.5
H15A C15 H15B 109.5
C2 C15 H15C 109.5
H15A C15 H15C 109.5
H15B C15 H15C 109.5
C2 C16 H16A 109.5
C2 C16 H16B 109.5
H16A C16 H16B 109.5
C2 C16 H16C 109.5
H16A C16 H16C 109.5
H16B C16 H16C 109.5
C3 C17 H17A 109.5
C3 C17 H17B 109.5
H17A C17 H17B 109.5
C3 C17 H17C 109.5
H17A C17 H17C 109.5
H17B C17 H17C 109.5
C3 C18 H18A 109.5
C3 C18 H18B 109.5
H18A C18 H18B 109.5
C3 C18 H18C 109.5
H18A C18 H18C 109.5
H18B C18 H18C 109.5
C4 C19 H19A 109.5
C4 C19 H19B 109.5
H19A C19 H19B 109.5
C4 C19 H19C 109.5
H19A C19 H19C 109.5
H19B C19 H19C 109.5
C4 C20 H20A 109.5
C4 C20 H20B 109.5
H20A C20 H20B 109.5
C4 C20 H20C 109.5
H20A C20 H20C 109.5
H20B C20 H20C 109.5
C5 C21 H21A 109.5
C5 C21 H21B 109.5
H21A C21 H21B 109.5
C5 C21 H21C 109.5
H21A C21 H21C 109.5
H21B C21 H21C 109.5
C5 C22 H22A 109.5
C5 C22 H22B 109.5
H22A C22 H22B 109.5
C5 C22 H22C 109.5
H22A C22 H22C 109.5
H22B C22 H22C 109.5
C6 C23 H23A 109.5
C6 C23 H23B 109.5
H23A C23 H23B 109.5
C6 C23 H23C 109.5
H23A C23 H23C 109.5
H23B C23 H23C 109.5
C6 C24 H24A 109.5
C6 C24 H24B 109.5
H24A C24 H24B 109.5
C6 C24 H24C 109.5
H24A C24 H24C 109.5
H24B C24 H24C 109.5

loop_
_geom_bond_atom_site_label_1
_geom_bond_atom_site_label_2
_geom_bond_distance
Ru1 P2 2.2496(15)
Ru1 P3 2.2688(14)
Ru1 P1 2.2791(16)
Ru1 N3 2.285(4)
Ru1 N4 2.317(4)
Ru1 H25 1.49(5)
P1 N1 1.696(5)
P1 C1 1.863(6)
P1 C2 1.873(6)
P2 N2 1.704(5)
P2 C3 1.879(6)
P2 C4 1.892(7)
P3 N3 1.663(5)
P3 C6 1.868(6)
P3 C5 1.882(6)
N1 C7 1.455(7)
N1 H1A 0.8700
N2 C9 1.450(7)
N2 H2A 0.8700
N3 C11 1.453(7)
N4 C8 1.477(8)
N4 C10 1.495(7)
N4 C12 1.502(7)
C1 C13 1.530(9)
C1 C14 1.535(9)
C1 H1B 0.9900
C2 C15 1.524(9)
C2 C16 1.540(8)
C2 H2B 0.9900
C3 C18 1.521(10)
C3 C17 1.545(8)
C3 H3A 0.9900
C4 C20 1.419(10)
C4 C19 1.531(9)
C4 H4A 0.9900
C5 C21 1.510(9)
C5 C22 1.532(9)
C5 H5A 0.9900
C6 C24 1.502(9)
C6 C23 1.529(9)
C6 H6A 0.9900
C7 C8 1.523(8)
C7 H7A 0.9800
C7 H7B 0.9800
C8 H8A 0.9800
C8 H8B 0.9800
C9 C10 1.531(8)
C9 H9A 0.9800
C9 H9B 0.9800
C10 H10A 0.9800
C10 H10B 0.9800
C11 C12 1.521(8)
C11 H11A 0.9800
C11 H11B 0.9800
C12 H12A 0.9800
C12 H12B 0.9800
C13 H13A 0.9700
C13 H13B 0.9700
C13 H13C 0.9700
C14 H14A 0.9700
C14 H14B 0.9700
C14 H14C 0.9700
C15 H15A 0.9700
C15 H15B 0.9700
C15 H15C 0.9700
C16 H16A 0.9700
C16 H16B 0.9700
C16 H16C 0.9700
C17 H17A 0.9700
C17 H17B 0.9700
C17 H17C 0.9700
C18 H18A 0.9700
C18 H18B 0.9700
C18 H18C 0.9700
C19 H19A 0.9700
C19 H19B 0.9700
C19 H19C 0.9700
C20 H20A 0.9700
C20 H20B 0.9700
C20 H20C 0.9700
C21 H21A 0.9700
C21 H21B 0.9700
C21 H21C 0.9700
C22 H22A 0.9700
C22 H22B 0.9700
C22 H22C 0.9700
C23 H23A 0.9700
C23 H23B 0.9700
C23 H23C 0.9700
C24 H24A 0.9700
C24 H24B 0.9700
C24 H24C 0.9700
